data_2216151
loop_
_publ_author_name
'Gotoh, Kazuma'
'Ishida, Hiroyuki'

_publ_section_title
;
 4,4'-Bipyridyl--2-chloro-4-nitrobenzoic acid (1/2)
;
_journal_coeditor_code TK2205
_journal_issue 11
_journal_name_full 'Acta Crystallographica Section E'
_journal_page_first o4500
_journal_page_last o4500
_journal_paper_doi 10.1107/S1600536807052865
_journal_volume 63
_journal_year 2007
_chemical_formula_iupac 'C10 H8 N2, 2C7 H4 Cl N O4'
_chemical_formula_moiety 'C10 H8 N2, 2(C7 H4 Cl N O4)'
_chemical_formula_sum 'C24 H16 Cl2 N4 O8'
_chemical_formula_weight 559.32
_chemical_name_systematic
;
4,4'-Bipyridyl--2-chloro-4-nitrobenzoic acid (1/2)
;
_space_group_IT_number 14
_symmetry_cell_setting monoclinic
_symmetry_space_group_name_Hall '-P 2yn'
_symmetry_space_group_name_H-M 'P 1 21/n 1'
_atom_sites_solution_hydrogens geom
_atom_sites_solution_primary direct
_atom_sites_solution_secondary difmap
_cell_angle_alpha 90
_cell_angle_beta 101.143(2)
_cell_angle_gamma 90
_cell_formula_units_Z 4
_cell_length_a 12.0875(11)
_cell_length_b 8.0695(9)
_cell_length_c 24.610(2)
_cell_measurement_reflns_used 3516
_cell_measurement_temperature 173.0(10)
_cell_measurement_theta_max 29.9
_cell_measurement_theta_min 6.1
_cell_volume 2355.2(4)
_computing_cell_refinement 'PROCESS-AUTO (Rigaku/MSC, 2004)'
_computing_data_collection 'PROCESS-AUTO (Rigaku/MSC, 2004)'
_computing_data_reduction 'CrystalStructure (Rigaku/MSC, 2004)'
_computing_molecular_graphics 'ORTEP-3 (Farrugia, 1997)'
_computing_publication_material 'CrystalStructure (Rigaku/MSC, 2004) and PLATON (Spek, 2003)'
_computing_structure_refinement 'SHELXL97 (Sheldrick, 1997)'
_computing_structure_solution 'SHELXS97 (Sheldrick, 1997)'
_diffrn_ambient_temperature 173.0(10)
_diffrn_detector_area_resol_mean 10.00
_diffrn_measured_fraction_theta_full 0.993
_diffrn_measured_fraction_theta_max 0.993
_diffrn_measurement_device_type 'Rigaku R-AXIS RAPID-II'
_diffrn_measurement_method \w
_diffrn_radiation_type 'Mo K\a'
_diffrn_radiation_wavelength 0.71075
_diffrn_reflns_av_R_equivalents 0.023
_diffrn_reflns_av_sigmaI/netI 0.021
_diffrn_reflns_limit_h_max 15
_diffrn_reflns_limit_h_min -15
_diffrn_reflns_limit_k_max 10
_diffrn_reflns_limit_k_min -10
_diffrn_reflns_limit_l_max 31
_diffrn_reflns_limit_l_min -30
_diffrn_reflns_number 19103
_diffrn_reflns_theta_full 27.5
_diffrn_reflns_theta_max 27.5
_diffrn_reflns_theta_min 3.04
_diffrn_standards_decay_% 0
_diffrn_standards_number 0
_exptl_absorpt_coefficient_mu 0.336
_exptl_absorpt_correction_T_max 0.880
_exptl_absorpt_correction_T_min 0.780
_exptl_absorpt_correction_type multi-scan
_exptl_absorpt_process_details
;
(ABSCOR; Higashi, 1995)
;
_exptl_crystal_colour colorless
_exptl_crystal_density_diffrn 1.577
_exptl_crystal_density_method 'not measured'
_exptl_crystal_description block
_exptl_crystal_F_000 1144.00
_exptl_crystal_size_max 0.48
_exptl_crystal_size_mid 0.45
_exptl_crystal_size_min 0.38
_refine_diff_density_max 0.24
_refine_diff_density_min -0.44
_refine_ls_extinction_method none
_refine_ls_goodness_of_fit_ref 1.08
_refine_ls_hydrogen_treatment mixed
_refine_ls_matrix_type full
_refine_ls_number_parameters 351
_refine_ls_number_reflns 5379
_refine_ls_number_restraints 0
_refine_ls_restrained_S_all 1.08
_refine_ls_R_factor_all 0.037
_refine_ls_R_factor_gt 0.034
_refine_ls_shift/su_max 0.002
_refine_ls_shift/su_mean 0.000
_refine_ls_structure_factor_coef Fsqd
_refine_ls_weighting_details 'calc w=1/[\s^2^(Fo^2^)+(0.0521P)^2^+0.6629P] where P=(Fo^2^+2Fc^2^)/3'
_refine_ls_weighting_scheme calc
_refine_ls_wR_factor_gt 0.088
_refine_ls_wR_factor_ref 0.091
_reflns_number_gt 4838
_reflns_number_total 5379
_reflns_threshold_expression I>2\s(I)
_cod_data_source_file tk2205.cif
_cod_data_source_block I
_cod_original_sg_symbol_H-M 'P 21/n'
_cod_database_code 2216151
_cod_database_fobs_code 2216151

loop_
_symmetry_equiv_pos_site_id
_symmetry_equiv_pos_as_xyz
1 +X,+Y,+Z
2 1/2-X,1/2+Y,1/2-Z
3 -X,-Y,-Z
4 1/2+X,1/2-Y,1/2+Z

loop_
_atom_site_type_symbol
_atom_site_label
_atom_site_fract_x
_atom_site_fract_y
_atom_site_fract_z
_atom_site_U_iso_or_equiv
_atom_site_adp_type
_atom_site_calc_flag
_atom_site_refinement_flags
_atom_site_occupancy
Cl Cl1 0.43587(3) 0.07017(5) 0.694192(13) 0.03123(10) Uani d . 1
Cl Cl2 0.77647(3) 0.41014(4) 0.053835(13) 0.03098(9) Uani d . 1
O O1 0.64197(9) 0.44155(12) 0.63346(4) 0.0305(2) Uani d . 1
O O2 0.56764(9) 0.19023(13) 0.61217(4) 0.0325(2) Uani d . 1
O O3 0.63818(8) 0.07543(12) 0.89943(4) 0.0294(2) Uani d . 1
O O4 0.76390(8) 0.27037(13) 0.91028(4) 0.0323(2) Uani d . 1
O O5 0.51496(8) 0.60528(13) 0.12896(4) 0.0293(2) Uani d . 1
O O6 0.70335(8) 0.59355(14) 0.14746(4) 0.0316(2) Uani d . 1
O O7 0.65421(9) 0.68033(15) -0.14127(4) 0.0372(2) Uani d . 1
O O8 0.49099(9) 0.79252(13) -0.14216(4) 0.0357(2) Uani d . 1
N N1 0.69168(9) 0.18509(13) 0.88134(4) 0.0239(2) Uani d . 1
N N2 0.57867(9) 0.72654(14) -0.11814(4) 0.0267(2) Uani d . 1
N N3 0.57221(9) 0.28775(14) 0.51053(4) 0.0264(2) Uani d . 1
N N4 0.67380(9) 0.53108(15) 0.24725(4) 0.0275(2) Uani d . 1
C C1 0.62647(10) 0.26355(15) 0.70768(5) 0.0219(2) Uani d . 1
C C2 0.55600(10) 0.16182(15) 0.73223(5) 0.0205(2) Uani d . 1
C C3 0.57687(10) 0.13632(15) 0.78929(5) 0.0214(2) Uani d . 1
H H3 0.5292 0.0669 0.8059 0.026 Uiso calc R 1
C C4 0.66862(10) 0.21453(15) 0.82118(5) 0.0214(2) Uani d . 1
C C5 0.73956(11) 0.31852(17) 0.79904(5) 0.0279(3) Uani d . 1
H H5 0.8012 0.3726 0.8220 0.033 Uiso calc R 1
C C6 0.71721(11) 0.34070(18) 0.74214(5) 0.0286(3) Uani d . 1
H H6 0.7652 0.4107 0.7260 0.034 Uiso calc R 1
C C7 0.61162(10) 0.30665(16) 0.64683(5) 0.0240(2) Uani d . 1
C C8 0.60901(10) 0.63901(15) 0.05405(5) 0.0212(2) Uani d . 1
C C9 0.68021(10) 0.55902(15) 0.02378(5) 0.0210(2) Uani d . 1
C C10 0.67249(10) 0.58905(15) -0.03255(5) 0.0226(2) Uani d . 1
H H10 0.7211 0.5347 -0.0529 0.027 Uiso calc R 1
C C11 0.59194(10) 0.70030(15) -0.05791(5) 0.0223(2) Uani d . 1
C C12 0.51996(11) 0.78311(17) -0.02985(5) 0.0269(3) Uani d . 1
H H12 0.4657 0.8595 -0.0484 0.032 Uiso calc R 1
C C13 0.52944(11) 0.75120(17) 0.02624(5) 0.0265(3) Uani d . 1
H H13 0.4808 0.8068 0.0463 0.032 Uiso calc R 1
C C14 0.60568(10) 0.60941(15) 0.11444(5) 0.0224(2) Uani d . 1
C C15 0.64224(12) 0.41360(17) 0.50570(5) 0.0283(3) Uani d . 1
H H15 0.6778 0.4700 0.5383 0.034 Uiso calc R 1
C C16 0.66500(11) 0.46500(17) 0.45522(5) 0.0264(3) Uani d . 1
H H16 0.7151 0.5548 0.4537 0.032 Uiso calc R 1
C C17 0.61383(10) 0.38400(16) 0.40671(5) 0.0222(2) Uani d . 1
C C18 0.54069(11) 0.25415(17) 0.41208(5) 0.0270(3) Uani d . 1
H H18 0.5037 0.1956 0.3802 0.032 Uiso calc R 1
C C19 0.52215(11) 0.21083(18) 0.46407(5) 0.0280(3) Uani d . 1
H H19 0.4716 0.1225 0.4669 0.034 Uiso calc R 1
C C20 0.57619(11) 0.46059(17) 0.25273(5) 0.0270(3) Uani d . 1
H H20 0.5199 0.4440 0.2205 0.032 Uiso calc R 1
C C21 0.55386(11) 0.41087(16) 0.30343(5) 0.0254(3) Uani d . 1
H H21 0.4837 0.3607 0.3055 0.031 Uiso calc R 1
C C22 0.63533(11) 0.43498(15) 0.35154(5) 0.0225(2) Uani d . 1
C C23 0.73605(11) 0.50991(19) 0.34539(5) 0.0295(3) Uani d . 1
H H23 0.7935 0.5299 0.3769 0.035 Uiso calc R 1
C C24 0.75228(12) 0.55521(19) 0.29311(6) 0.0318(3) Uani d . 1
H H24 0.8217 0.6053 0.2897 0.038 Uiso calc R 1
H H2O 0.568(2) 0.230(3) 0.5766(11) 0.081(8) Uiso d . 1
H H6O 0.692(2) 0.573(4) 0.1880(13) 0.103(10) Uiso d . 1

loop_
_atom_site_aniso_label
_atom_site_aniso_U_11
_atom_site_aniso_U_22
_atom_site_aniso_U_33
_atom_site_aniso_U_12
_atom_site_aniso_U_13
_atom_site_aniso_U_23
Cl1 0.02687(16) 0.0445(2) 0.02162(15) -0.01317(13) 0.00296(12) -0.00208(13)
Cl2 0.03437(18) 0.03004(17) 0.02701(17) 0.01092(12) 0.00216(13) 0.00226(12)
O1 0.0397(5) 0.0305(5) 0.0223(4) -0.0026(4) 0.0084(4) 0.0046(4)
O2 0.0406(5) 0.0384(5) 0.0186(4) -0.0114(4) 0.0056(4) 0.0007(4)
O3 0.0352(5) 0.0320(5) 0.0223(4) 0.0032(4) 0.0092(4) 0.0053(4)
O4 0.0369(5) 0.0349(5) 0.0218(4) 0.0021(4) -0.0021(4) -0.0056(4)
O5 0.0260(5) 0.0390(5) 0.0243(4) 0.0020(4) 0.0081(4) 0.0045(4)
O6 0.0253(5) 0.0506(6) 0.0184(4) -0.0021(4) 0.0033(4) 0.0038(4)
O7 0.0367(5) 0.0524(6) 0.0250(5) -0.0062(5) 0.0124(4) 0.0023(5)
O8 0.0395(6) 0.0390(6) 0.0246(5) 0.0009(4) -0.0036(4) 0.0064(4)
N1 0.0272(5) 0.0262(5) 0.0178(5) 0.0066(4) 0.0033(4) -0.0009(4)
N2 0.0309(6) 0.0288(5) 0.0198(5) -0.0073(4) 0.0034(4) 0.0021(4)
N3 0.0274(5) 0.0335(6) 0.0180(5) 0.0016(4) 0.0034(4) 0.0029(4)
N4 0.0290(5) 0.0355(6) 0.0185(5) 0.0016(5) 0.0060(4) 0.0015(4)
C1 0.0217(5) 0.0252(6) 0.0190(5) 0.0006(4) 0.0046(4) 0.0021(5)
C2 0.0194(5) 0.0227(6) 0.0192(5) -0.0002(4) 0.0033(4) -0.0012(4)
C3 0.0232(5) 0.0233(6) 0.0189(5) 0.0001(4) 0.0068(4) 0.0005(5)
C4 0.0244(6) 0.0237(6) 0.0163(5) 0.0040(4) 0.0041(4) 0.0001(4)
C5 0.0259(6) 0.0320(7) 0.0238(6) -0.0057(5) -0.0001(5) 0.0009(5)
C6 0.0271(6) 0.0338(7) 0.0248(6) -0.0081(5) 0.0045(5) 0.0049(5)
C7 0.0216(6) 0.0313(6) 0.0195(6) 0.0008(5) 0.0051(4) 0.0024(5)
C8 0.0225(5) 0.0221(5) 0.0193(5) -0.0028(4) 0.0042(4) 0.0014(5)
C9 0.0216(5) 0.0193(5) 0.0212(6) -0.0011(4) 0.0018(4) 0.0011(4)
C10 0.0239(6) 0.0232(6) 0.0211(6) -0.0021(4) 0.0053(4) -0.0025(5)
C11 0.0244(6) 0.0242(6) 0.0177(5) -0.0050(5) 0.0026(4) 0.0019(4)
C12 0.0264(6) 0.0287(6) 0.0255(6) 0.0037(5) 0.0046(5) 0.0061(5)
C13 0.0270(6) 0.0295(6) 0.0243(6) 0.0050(5) 0.0086(5) 0.0027(5)
C14 0.0266(6) 0.0207(5) 0.0202(6) -0.0011(4) 0.0056(5) 0.0001(4)
C15 0.0329(7) 0.0326(7) 0.0185(6) 0.0003(5) 0.0027(5) -0.0017(5)
C16 0.0307(6) 0.0264(6) 0.0216(6) -0.0026(5) 0.0040(5) -0.0007(5)
C17 0.0232(6) 0.0257(6) 0.0173(5) 0.0049(5) 0.0028(4) 0.0015(5)
C18 0.0300(6) 0.0307(6) 0.0187(5) -0.0020(5) 0.0006(5) 0.0007(5)
C19 0.0281(6) 0.0329(7) 0.0222(6) -0.0028(5) 0.0028(5) 0.0040(5)
C20 0.0290(6) 0.0330(7) 0.0180(6) 0.0011(5) 0.0019(5) -0.0005(5)
C21 0.0256(6) 0.0301(6) 0.0202(6) -0.0003(5) 0.0033(5) 0.0010(5)
C22 0.0261(6) 0.0238(6) 0.0174(6) 0.0037(5) 0.0038(5) 0.0003(4)
C23 0.0265(6) 0.0409(8) 0.0196(6) -0.0025(5) 0.0009(5) 0.0008(5)
C24 0.0274(6) 0.0445(8) 0.0236(6) -0.0040(6) 0.0053(5) 0.0016(6)

loop_
_atom_type_symbol
_atom_type_description
_atom_type_scat_dispersion_real
_atom_type_scat_dispersion_imag
_atom_type_scat_source
C C 0.003 0.002
;
International Tables for Crystallography
(1992, Vol. C, Tables 4.2.6.8 and 6.1.1.4)
;
H H 0.000 0.000
;
International Tables for Crystallography
(1992, Vol. C, Table 6.1.1.4)
;
O O 0.011 0.006
;
International Tables for Crystallography
(1992, Vol. C, Tables 4.2.6.8 and 6.1.1.4)
;
N N 0.006 0.003
;
International Tables for Crystallography
(1992, Vol. C, Tables 4.2.6.8 and 6.1.1.4)
;
Cl Cl 0.148 0.159
;
International Tables for Crystallography
(1992, Vol. C, Tables 4.2.6.8 and 6.1.1.4)
;

loop_
_geom_angle_atom_site_label_1
_geom_angle_atom_site_label_2
_geom_angle_atom_site_label_3
_geom_angle
C7 O2 H2O 106.9(16)
C14 O6 H6O 109.7(16)
O4 N1 O3 124.00(10)
O4 N1 C4 117.97(11)
O3 N1 C4 118.02(10)
O7 N2 O8 123.99(11)
O7 N2 C11 118.53(11)
O8 N2 C11 117.47(11)
C19 N3 C15 117.66(11)
C20 N4 C24 118.06(11)
C6 C1 C2 118.10(11)
C6 C1 C7 115.31(11)
C2 C1 C7 126.53(11)
C3 C2 C1 120.95(11)
C3 C2 Cl1 116.79(9)
C1 C2 Cl1 122.19(9)
C4 C3 C2 118.31(11)
C4 C3 H3 120.8
C2 C3 H3 120.8
C3 C4 C5 122.94(11)
C3 C4 N1 118.22(11)
C5 C4 N1 118.84(11)
C4 C5 C6 117.48(11)
C4 C5 H5 121.3
C6 C5 H5 121.3
C5 C6 C1 122.21(12)
C5 C6 H6 118.9
C1 C6 H6 118.9
O1 C7 O2 124.90(11)
O1 C7 C1 119.31(11)
O2 C7 C1 115.77(11)
C13 C8 C9 118.23(11)
C13 C8 C14 115.87(11)
C9 C8 C14 125.83(11)
C10 C9 C8 121.31(11)
C10 C9 Cl2 117.08(9)
C8 C9 Cl2 121.52(9)
C11 C10 C9 117.94(11)
C11 C10 H10 121.0
C9 C10 H10 121.0
C10 C11 C12 123.02(11)
C10 C11 N2 118.53(11)
C12 C11 N2 118.40(11)
C11 C12 C13 117.92(12)
C11 C12 H12 121.0
C13 C12 H12 121.0
C12 C13 C8 121.58(12)
C12 C13 H13 119.2
C8 C13 H13 119.2
O5 C14 O6 124.96(11)
O5 C14 C8 119.25(11)
O6 C14 C8 115.77(10)
N3 C15 C16 122.91(12)
N3 C15 H15 118.5
C16 C15 H15 118.5
C15 C16 C17 119.61(12)
C15 C16 H16 120.2
C17 C16 H16 120.2
C18 C17 C16 117.08(11)
C18 C17 C22 121.33(11)
C16 C17 C22 121.59(12)
C19 C18 C17 119.73(12)
C19 C18 H18 120.1
C17 C18 H18 120.1
N3 C19 C18 123.00(13)
N3 C19 H19 118.5
C18 C19 H19 118.5
N4 C20 C21 122.82(12)
N4 C20 H20 118.6
C21 C20 H20 118.6
C20 C21 C22 119.59(12)
C20 C21 H21 120.2
C22 C21 H21 120.2
C23 C22 C21 117.07(11)
C23 C22 C17 121.94(11)
C21 C22 C17 120.99(12)
C24 C23 C22 119.88(12)
C24 C23 H23 120.1
C22 C23 H23 120.1
N4 C24 C23 122.58(13)
N4 C24 H24 118.7
C23 C24 H24 118.7

loop_
_geom_bond_atom_site_label_1
_geom_bond_atom_site_label_2
_geom_bond_distance
Cl1 C2 1.7338(12)
Cl2 C9 1.7354(12)
O1 C7 1.2142(16)
O2 C7 1.3105(16)
O2 H2O 0.93(3)
O3 N1 1.2292(15)
O4 N1 1.2257(15)
O5 C14 1.2176(15)
O6 C14 1.3037(16)
O6 H6O 1.05(3)
O7 N2 1.2239(15)
O8 N2 1.2304(15)
N1 C4 1.4720(15)
N2 C11 1.4749(15)
N3 C19 1.3382(17)
N3 C15 1.3420(18)
N4 C20 1.3399(18)
N4 C24 1.3408(17)
C1 C6 1.3965(18)
C1 C2 1.4012(17)
C1 C7 1.5140(16)
C2 C3 1.3934(16)
C3 C4 1.3812(17)
C3 H3 0.9500
C4 C5 1.3845(18)
C5 C6 1.3854(18)
C5 H5 0.9500
C6 H6 0.9500
C8 C13 1.3994(17)
C8 C9 1.4001(17)
C8 C14 1.5136(16)
C9 C10 1.3926(17)
C10 C11 1.3814(17)
C10 H10 0.9500
C11 C12 1.3830(18)
C12 C13 1.3869(17)
C12 H12 0.9500
C13 H13 0.9500
C15 C16 1.3868(18)
C15 H15 0.9500
C16 C17 1.3963(17)
C16 H16 0.9500
C17 C18 1.3936(18)
C17 C22 1.4889(17)
C18 C19 1.3859(18)
C18 H18 0.9500
C19 H19 0.9500
C20 C21 1.3858(18)
C20 H20 0.9500
C21 C22 1.3996(17)
C21 H21 0.9500
C22 C23 1.3935(18)
C23 C24 1.3874(19)
C23 H23 0.9500
C24 H24 0.9500

loop_
_geom_hbond_atom_site_label_D
_geom_hbond_atom_site_label_H
_geom_hbond_atom_site_label_A
_geom_hbond_site_symmetry_A
_geom_hbond_distance_DH
_geom_hbond_distance_HA
_geom_hbond_distance_DA
_geom_hbond_angle_DHA
_geom_hbond_publ_flag
O2 H2O N3 . 0.93(3) 1.70(3) 2.6330(14) 176(2) y
O6 H6O N4 . 1.05(3) 1.55(3) 2.5984(14) 177(3) y
C10 H10 O4 1_554 0.95 2.41 3.2271(16) 144 y
C13 H13 O3 3_666 0.95 2.34 3.2926(17) 175 y
C15 H15 O3 2_656 0.95 2.59 3.4360(17) 149 y
C24 H24 O8 4_565 0.95 2.52 3.2552(19) 134 y

loop_
_geom_torsion_atom_site_label_1
_geom_torsion_atom_site_label_2
_geom_torsion_atom_site_label_3
_geom_torsion_atom_site_label_4
_geom_torsion
C6 C1 C2 C3 -0.97(18)
C7 C1 C2 C3 -177.76(12)
C6 C1 C2 Cl1 175.86(10)
C7 C1 C2 Cl1 -0.92(18)
C1 C2 C3 C4 0.29(18)
Cl1 C2 C3 C4 -176.71(9)
C2 C3 C4 C5 0.90(19)
C2 C3 C4 N1 -178.94(10)
O4 N1 C4 C3 -170.86(11)
O3 N1 C4 C3 9.85(16)
O4 N1 C4 C5 9.29(17)
O3 N1 C4 C5 -169.99(11)
C3 C4 C5 C6 -1.3(2)
N1 C4 C5 C6 178.52(12)
C4 C5 C6 C1 0.6(2)
C2 C1 C6 C5 0.5(2)
C7 C1 C6 C5 177.68(13)
C6 C1 C7 O1 -29.31(17)
C2 C1 C7 O1 147.56(13)
C6 C1 C7 O2 149.46(12)
C2 C1 C7 O2 -33.68(18)
C13 C8 C9 C10 -0.20(18)
C14 C8 C9 C10 176.58(11)
C13 C8 C9 Cl2 -176.64(10)
C14 C8 C9 Cl2 0.14(17)
C8 C9 C10 C11 -0.17(18)
Cl2 C9 C10 C11 176.42(9)
C9 C10 C11 C12 0.48(19)
C9 C10 C11 N2 -176.75(10)
O7 N2 C11 C10 -16.52(17)
O8 N2 C11 C10 162.71(11)
O7 N2 C11 C12 166.12(12)
O8 N2 C11 C12 -14.64(17)
C10 C11 C12 C13 -0.40(19)
N2 C11 C12 C13 176.83(11)
C11 C12 C13 C8 0.0(2)
C9 C8 C13 C12 0.28(19)
C14 C8 C13 C12 -176.81(12)
C13 C8 C14 O5 37.27(17)
C9 C8 C14 O5 -139.58(13)
C13 C8 C14 O6 -141.32(12)
C9 C8 C14 O6 41.84(17)
C19 N3 C15 C16 -0.6(2)
N3 C15 C16 C17 0.0(2)
C15 C16 C17 C18 0.44(19)
C15 C16 C17 C22 179.80(12)
C16 C17 C18 C19 -0.22(19)
C22 C17 C18 C19 -179.57(12)
C15 N3 C19 C18 0.8(2)
C17 C18 C19 N3 -0.4(2)
C24 N4 C20 C21 -0.6(2)
N4 C20 C21 C22 0.4(2)
C20 C21 C22 C23 0.27(19)
C20 C21 C22 C17 179.61(12)
C18 C17 C22 C23 -152.85(13)
C16 C17 C22 C23 27.82(19)
C18 C17 C22 C21 27.84(18)
C16 C17 C22 C21 -151.49(13)
C21 C22 C23 C24 -0.7(2)
C17 C22 C23 C24 179.96(13)
C20 N4 C24 C23 0.1(2)
C22 C23 C24 N4 0.5(2)

loop_
_cod_related_entry_id
_cod_related_entry_database
_cod_related_entry_code
1 ChemSpider 21121138
